data_7701363
loop_
_publ_author_name
'Lippi, Martina'
'Cametti, Massimo'
'Marti-Rujas, Javier'

_publ_section_title
;
 Ab Initio Powder X-Ray Diffraction Structural Analysis of Bispidine Based
 1D Coordination Polymer: Insight into their Guest Responsive Behaviour.
;
_journal_name_full 'Dalton Transactions'
_journal_paper_doi 10.1039/C9DT03765A
_journal_year 2019
_chemical_formula_moiety 'C58 H60 Cl2 Mn N8 O10, C6 N O2, C H Cl3'
_chemical_formula_sum 'C65 H61 Cl5 Mn N9 O12'
_chemical_formula_weight 1392.41
_space_group_crystal_system orthorhombic
_space_group_IT_number 62
_space_group_name_Hall '-P 2ac 2n'
_space_group_name_H-M_alt 'P n m a'
_symmetry_space_group_name_Hall '-P 2ac 2n'
_symmetry_space_group_name_H-M 'P n m a'
_atom_sites_solution_hydrogens geom
_audit_creation_method SHELXL-2017/1
_audit_update_record
;
2019-10-09 deposited with the CCDC.    2019-10-14 downloaded from the CCDC.
;
_cell_angle_alpha 90
_cell_angle_beta 90
_cell_angle_gamma 90
_cell_formula_units_Z 4
_cell_length_a 23.669(2)
_cell_length_b 26.279(2)
_cell_length_c 10.8841(10)
_cell_measurement_reflns_used 9930
_cell_measurement_temperature 296(2)
_cell_measurement_theta_max 67.14
_cell_measurement_theta_min 4.10
_cell_volume 6769.9(10)
_computing_cell_refinement 'Bruker SAINT'
_computing_data_collection 'Bruker APEX2'
_computing_data_reduction 'Bruker SAINT'
_computing_molecular_graphics 'Bruker SHELXTL'
_computing_publication_material 'Bruker SHELXTL'
_computing_structure_refinement 'SHELXL-2017/1 (Sheldrick, 2017)'
_computing_structure_solution 'SHELXS-97 (Sheldrick, 2008)'
_diffrn_ambient_temperature 296(2)
_diffrn_measured_fraction_theta_full 0.985
_diffrn_measured_fraction_theta_max 0.982
_diffrn_measurement_device_type 'Bruker APEX-II CCD'
_diffrn_radiation_type CuK\a
_diffrn_radiation_wavelength 1.54178
_diffrn_reflns_av_R_equivalents 0.0334
_diffrn_reflns_av_unetI/netI 0.0229
_diffrn_reflns_Laue_measured_fraction_full 0.985
_diffrn_reflns_Laue_measured_fraction_max 0.982
_diffrn_reflns_limit_h_max 27
_diffrn_reflns_limit_h_min -19
_diffrn_reflns_limit_k_max 31
_diffrn_reflns_limit_k_min -30
_diffrn_reflns_limit_l_max 12
_diffrn_reflns_limit_l_min -12
_diffrn_reflns_number 38299
_diffrn_reflns_point_group_measured_fraction_full 0.985
_diffrn_reflns_point_group_measured_fraction_max 0.982
_diffrn_reflns_theta_full 67.679
_diffrn_reflns_theta_max 67.834
_diffrn_reflns_theta_min 3.735
_diffrn_source 'Sealed tube'
_exptl_absorpt_coefficient_mu 3.952
_exptl_absorpt_correction_type none
_exptl_crystal_colour Colorless
_exptl_crystal_density_diffrn 1.366
_exptl_crystal_description Block
_exptl_crystal_F_000 2880
_exptl_crystal_size_max 0.100
_exptl_crystal_size_mid 0.080
_exptl_crystal_size_min 0.060
_refine_diff_density_max 2.425
_refine_diff_density_min -0.886
_refine_diff_density_rms 0.103
_refine_ls_extinction_method none
_refine_ls_goodness_of_fit_ref 1.070
_refine_ls_hydrogen_treatment constr
_refine_ls_matrix_type full
_refine_ls_number_parameters 424
_refine_ls_number_reflns 6174
_refine_ls_number_restraints 15
_refine_ls_restrained_S_all 1.073
_refine_ls_R_factor_all 0.0855
_refine_ls_R_factor_gt 0.0786
_refine_ls_shift/su_max 0.000
_refine_ls_shift/su_mean 0.000
_refine_ls_structure_factor_coef Fsqd
_refine_ls_weighting_details 'w=1/[\s^2^(Fo^2^)+(0.1577P)^2^+10.5137P] where P=(Fo^2^+2Fc^2^)/3'
_refine_ls_weighting_scheme calc
_refine_ls_wR_factor_gt 0.2417
_refine_ls_wR_factor_ref 0.2520
_reflns_Friedel_coverage 0.000
_reflns_number_gt 5431
_reflns_number_total 6174
_reflns_threshold_expression 'I > 2\s(I)'
_cod_data_source_file c9dt03765a2.cif
_cod_data_source_block 1_TCM_oNT
_cod_original_cell_volume 6769.7(10)
_cod_database_code 7701363
_shelx_shelxl_version_number 2017/1
_shelx_space_group_comment
;
The symmetry employed for this shelxl refinement is uniquely defined
by the following loop, which should always be used as a source of
symmetry information in preference to the above space-group names.
They are only intended as comments.
;
_shelx_estimated_absorpt_t_min 0.693
_shelx_estimated_absorpt_t_max 0.797

loop_
_space_group_symop_operation_xyz
'x, y, z'
'-x+1/2, -y, z+1/2'
'-x, y+1/2, -z'
'x+1/2, -y+1/2, -z+1/2'
'-x, -y, -z'
'x-1/2, y, -z-1/2'
'x, -y-1/2, z'
'-x-1/2, y-1/2, z-1/2'

loop_
_atom_site_label
_atom_site_type_symbol
_atom_site_fract_x
_atom_site_fract_y
_atom_site_fract_z
_atom_site_U_iso_or_equiv
_atom_site_adp_type
_atom_site_occupancy
_atom_site_site_symmetry_order
_atom_site_calc_flag
_atom_site_refinement_flags_posn
_atom_site_refinement_flags_adp
_atom_site_refinement_flags_occupancy
O4S O 0.2224(3) 0.750000 0.8097(8) 0.113(3) Uani 1 2 d DS T P
N2S N 0.2713(4) 0.750000 0.7909(10) 0.109(4) Uani 1 2 d DS T P
C2S C 0.2600(14) 0.750000 1.031(3) 0.150 Uiso 0.5 2 d DS U P
C3S C 0.3130(14) 0.750000 0.985(3) 0.150 Uiso 0.5 2 d DS U P
C5S C 0.3764(12) 0.750000 0.805(3) 0.150 Uiso 0.5 2 d DS U P
C4S C 0.3223(13) 0.750000 0.858(3) 0.150 Uiso 0.5 2 d DS U P
C8S C 0.3626(12) 0.750000 1.056(3) 0.150 Uiso 0.5 2 d DS U P
C7S C 0.4168(13) 0.750000 1.016(3) 0.150 Uiso 0.5 2 d DS U P
C6S C 0.4218(13) 0.750000 0.883(3) 0.150 Uiso 0.5 2 d DS U P
C2A C 0.3554(11) 0.750000 0.931(3) 0.150 Uiso 0.5 2 d DS U P
C4A C 0.3477(12) 0.750000 1.151(3) 0.150 Uiso 0.5 2 d DS U P
C1A C 0.2958(11) 0.750000 0.9259(15) 0.150 Uiso 0.5 2 d DS U P
C5A C 0.2883(12) 0.750000 1.147(3) 0.150 Uiso 0.5 2 d DS U P
C3A C 0.3822(14) 0.750000 1.046(3) 0.150 Uiso 0.5 2 d DS U P
O11S O 0.2888(5) 0.750000 0.6884(11) 0.158(4) Uiso 1 2 d DS . P
Mn1 Mn 0.01300(3) 0.750000 -0.01409(8) 0.0342(3) Uani 1 2 d S T P
Cl2 Cl -0.01801(6) 0.750000 0.20306(13) 0.0478(4) Uani 1 2 d S T P
Cl3 Cl 0.04611(6) 0.750000 -0.22567(13) 0.0515(4) Uani 1 2 d S T P
N1 N 0.07372(13) 0.68164(13) 0.0281(3) 0.0408(7) Uani 1 1 d . . .
C3 C 0.13478(15) 0.59096(14) 0.0564(3) 0.0345(7) Uani 1 1 d . . .
C4 C 0.08394(16) 0.59881(15) 0.1172(4) 0.0415(9) Uani 1 1 d . . .
H4 H 0.068930 0.573528 0.167332 0.050 Uiso 1 1 calc R U .
C5 C 0.05609(16) 0.64414(16) 0.1029(4) 0.0435(9) Uani 1 1 d . . .
H5 H 0.023050 0.649259 0.147418 0.052 Uiso 1 1 calc R U .
C2 C 0.15399(16) 0.62969(15) -0.0192(4) 0.0399(8) Uani 1 1 d . . .
H2 H 0.188089 0.626370 -0.060898 0.048 Uiso 1 1 calc R U .
C1 C 0.12187(17) 0.67338(15) -0.0319(4) 0.0416(9) Uani 1 1 d . . .
H1 H 0.134648 0.698419 -0.085564 0.050 Uiso 1 1 calc R U .
C6 C 0.16788(14) 0.54164(13) 0.0707(3) 0.0332(7) Uani 1 1 d . . .
H6 H 0.195419 0.539870 0.003603 0.040 Uiso 1 1 calc R U .
C7 C 0.16080(15) 0.44888(14) 0.0746(3) 0.0349(8) Uani 1 1 d . . .
H7 H 0.188005 0.446354 0.007043 0.042 Uiso 1 1 calc R U .
C8 C 0.19481(15) 0.44645(14) 0.1975(3) 0.0355(8) Uani 1 1 d . . .
C9 C 0.20139(14) 0.54107(13) 0.1950(3) 0.0341(8) Uani 1 1 d . . .
O1 O 0.28480(12) 0.48904(12) 0.2179(4) 0.0589(9) Uani 1 1 d . . .
O3 O 0.25999(13) 0.39163(12) 0.1023(3) 0.0554(8) Uani 1 1 d . . .
O2 O 0.22920(16) 0.36876(12) 0.2878(3) 0.0607(9) Uani 1 1 d . . .
O4 O 0.27237(12) 0.58928(12) 0.0969(3) 0.0509(7) Uani 1 1 d . . .
O5 O 0.25183(15) 0.61032(14) 0.2893(3) 0.0640(9) Uani 1 1 d . . .
C13 C 0.24417(15) 0.58482(15) 0.2012(4) 0.0386(8) Uani 1 1 d . . .
C12 C 0.23463(15) 0.49158(15) 0.2014(3) 0.0372(8) Uani 1 1 d . . .
C11 C 0.22940(17) 0.39732(15) 0.2028(4) 0.0412(9) Uani 1 1 d . . .
C10 C 0.2962(3) 0.3472(2) 0.0975(6) 0.0788(17) Uani 1 1 d . . .
H10A H 0.318225 0.345229 0.171457 0.118 Uiso 1 1 calc R U .
H10B H 0.321040 0.349775 0.027973 0.118 Uiso 1 1 calc R U .
H10C H 0.273453 0.317132 0.089820 0.118 Uiso 1 1 calc R U .
C14 C 0.3179(2) 0.6258(2) 0.0955(6) 0.0747(16) Uani 1 1 d . . .
H14A H 0.306383 0.656012 0.138126 0.112 Uiso 1 1 calc R U .
H14B H 0.327187 0.634128 0.012003 0.112 Uiso 1 1 calc R U .
H14C H 0.350400 0.611451 0.135290 0.112 Uiso 1 1 calc R U .
N2 N 0.12776(13) 0.49809(12) 0.3229(3) 0.0390(7) Uani 1 1 d . . .
N3 N 0.12976(12) 0.49718(11) 0.0595(3) 0.0357(7) Uani 1 1 d . . .
C15 C 0.10348(19) 0.49773(16) -0.0626(4) 0.0492(10) Uani 1 1 d . . .
H15A H 0.132046 0.493220 -0.124238 0.074 Uiso 1 1 calc R U .
H15B H 0.084772 0.529721 -0.075139 0.074 Uiso 1 1 calc R U .
H15C H 0.076432 0.470610 -0.068208 0.074 Uiso 1 1 calc R U .
C16 C 0.15998(16) 0.45073(15) 0.3167(4) 0.0394(8) Uani 1 1 d . . .
H16A H 0.134137 0.422152 0.321691 0.047 Uiso 1 1 calc R U .
H16B H 0.185253 0.448909 0.386716 0.047 Uiso 1 1 calc R U .
C17 C 0.16537(16) 0.54208(15) 0.3139(3) 0.0392(8) Uani 1 1 d . . .
H17A H 0.190287 0.542616 0.384606 0.047 Uiso 1 1 calc R U .
H17B H 0.142982 0.572991 0.315309 0.047 Uiso 1 1 calc R U .
C18 C 0.0958(2) 0.49916(17) 0.4391(5) 0.0546(11) Uani 1 1 d . . .
H18A H 0.122034 0.501056 0.507414 0.066 Uiso 1 1 calc R U .
H18B H 0.074391 0.467860 0.447245 0.066 Uiso 1 1 calc R U .
C19 C 0.0558(3) 0.5440(2) 0.4447(6) 0.0777(19) Uani 1 1 d . . .
C21 C 0.0226(6) 0.6263(4) 0.5250(14) 0.159(6) Uani 1 1 d . . .
H21 H 0.024862 0.653239 0.580061 0.191 Uiso 1 1 calc R U .
C24 C 0.0101(3) 0.5465(3) 0.3590(8) 0.097(3) Uani 1 1 d . . .
H24 H 0.005593 0.519432 0.304873 0.116 Uiso 1 1 calc R U .
C20 C 0.0626(4) 0.5822(3) 0.5280(10) 0.123(4) Uani 1 1 d . . .
H20 H 0.091580 0.580921 0.585686 0.148 Uiso 1 1 calc R U .
C22 C -0.0181(6) 0.6236(5) 0.4331(16) 0.159(6) Uani 1 1 d . . .
H22 H -0.042296 0.651449 0.427280 0.191 Uiso 1 1 calc R U .
C23 C -0.0271(4) 0.5857(4) 0.3512(11) 0.128(4) Uani 1 1 d . . .
H23 H -0.056375 0.586491 0.294157 0.154 Uiso 1 1 calc R U .
C25 C 0.12147(15) 0.40334(14) 0.0657(4) 0.0373(8) Uani 1 1 d . . .
C27 C 0.10061(18) 0.32099(16) -0.0145(4) 0.0469(10) Uani 1 1 d . . .
H27 H 0.110526 0.294493 -0.066884 0.056 Uiso 1 1 calc R U .
C28 C 0.07135(16) 0.39992(15) 0.1308(4) 0.0428(9) Uani 1 1 d . . .
H28 H 0.059231 0.426930 0.179295 0.051 Uiso 1 1 calc R U .
C26 C 0.13592(17) 0.36276(16) -0.0084(4) 0.0448(9) Uani 1 1 d . . .
H26 H 0.169168 0.363540 -0.053894 0.054 Uiso 1 1 calc R U .
C29 C 0.03943(16) 0.35582(16) 0.1228(4) 0.0450(9) Uani 1 1 d . . .
H29 H 0.006839 0.353450 0.170207 0.054 Uiso 1 1 calc R U .
N4 N 0.05302(13) 0.31649(12) 0.0506(3) 0.0413(7) Uani 1 1 d . . .
C1S C 0.1178(3) 0.750000 0.3329(8) 0.070(2) Uani 1 2 d S T P
H1S H 0.083189 0.750000 0.283465 0.084 Uiso 1 2 calc R U P
Cl6S Cl 0.09948(11) 0.750000 0.4887(2) 0.0837(6) Uani 1 2 d S T P
Cl2S Cl 0.15761(9) 0.69575(7) 0.29674(15) 0.0925(5) Uani 1 1 d . . .

loop_
_atom_site_aniso_label
_atom_site_aniso_U_11
_atom_site_aniso_U_22
_atom_site_aniso_U_33
_atom_site_aniso_U_23
_atom_site_aniso_U_13
_atom_site_aniso_U_12
O4S 0.089(5) 0.114(6) 0.136(7) 0.000 -0.034(5) 0.000
N2S 0.101(7) 0.059(5) 0.168(10) 0.000 -0.057(7) 0.000
Mn1 0.0344(5) 0.0277(5) 0.0405(5) 0.000 -0.0004(3) 0.000
Cl2 0.0469(7) 0.0533(8) 0.0432(7) 0.000 0.0042(5) 0.000
Cl3 0.0575(8) 0.0556(9) 0.0414(7) 0.000 0.0051(6) 0.000
N1 0.0382(17) 0.0335(17) 0.0509(19) 0.0056(14) 0.0025(14) 0.0041(13)
C3 0.0338(17) 0.0297(18) 0.0399(19) 0.0007(15) -0.0005(14) -0.0003(14)
C4 0.0386(18) 0.036(2) 0.050(2) 0.0088(17) 0.0050(16) -0.0018(15)
C5 0.0362(18) 0.044(2) 0.051(2) 0.0104(18) 0.0062(16) 0.0066(15)
C2 0.0353(18) 0.037(2) 0.047(2) 0.0045(16) 0.0069(15) 0.0006(15)
C1 0.041(2) 0.034(2) 0.051(2) 0.0098(16) 0.0043(16) -0.0020(16)
C6 0.0330(16) 0.0276(18) 0.0390(19) -0.0009(14) 0.0003(14) -0.0017(13)
C7 0.0352(17) 0.0288(18) 0.0407(19) -0.0016(14) 0.0009(14) -0.0015(14)
C8 0.0372(18) 0.0287(18) 0.0405(19) 0.0003(14) -0.0017(14) 0.0008(14)
C9 0.0333(17) 0.0294(18) 0.0395(19) -0.0014(14) -0.0018(14) -0.0018(13)
O1 0.0356(15) 0.0453(16) 0.096(3) -0.0007(16) -0.0124(15) 0.0027(12)
O3 0.0568(17) 0.0441(17) 0.065(2) 0.0013(14) 0.0114(15) 0.0133(13)
O2 0.077(2) 0.0461(18) 0.0593(19) 0.0121(15) 0.0028(16) 0.0201(15)
O4 0.0466(15) 0.0508(17) 0.0552(17) -0.0052(14) 0.0060(13) -0.0188(13)
O5 0.068(2) 0.062(2) 0.062(2) -0.0211(17) 0.0038(16) -0.0242(17)
C13 0.0369(18) 0.0324(19) 0.047(2) -0.0030(16) -0.0027(15) -0.0008(15)
C12 0.0367(18) 0.035(2) 0.039(2) -0.0014(15) -0.0017(14) -0.0002(15)
C11 0.0415(19) 0.032(2) 0.050(2) -0.0012(17) -0.0031(16) 0.0015(15)
C10 0.082(4) 0.056(3) 0.099(4) 0.000(3) 0.027(3) 0.029(3)
C14 0.066(3) 0.077(4) 0.081(4) -0.004(3) 0.009(3) -0.039(3)
N2 0.0430(16) 0.0348(17) 0.0391(17) 0.0017(13) 0.0068(13) -0.0013(13)
N3 0.0350(14) 0.0279(16) 0.0441(18) 0.0022(12) -0.0070(12) -0.0037(12)
C15 0.055(2) 0.041(2) 0.051(2) 0.0014(18) -0.0161(19) -0.0048(18)
C16 0.044(2) 0.0332(19) 0.041(2) 0.0029(15) 0.0010(15) -0.0003(15)
C17 0.0421(19) 0.036(2) 0.0389(19) -0.0026(15) 0.0015(15) 0.0011(15)
C18 0.063(3) 0.048(3) 0.053(3) 0.0029(19) 0.021(2) 0.002(2)
C19 0.087(4) 0.049(3) 0.097(4) 0.008(3) 0.058(4) 0.000(3)
C21 0.206(13) 0.063(5) 0.208(14) -0.038(7) 0.129(11) -0.037(7)
C24 0.076(4) 0.100(5) 0.115(5) 0.048(4) 0.051(4) 0.031(3)
C20 0.139(7) 0.070(4) 0.161(8) -0.041(5) 0.090(6) -0.029(4)
C22 0.170(12) 0.076(7) 0.232(17) 0.016(9) 0.127(11) 0.006(7)
C23 0.106(6) 0.121(7) 0.158(8) 0.063(7) 0.078(6) 0.049(5)
C25 0.0388(18) 0.0299(18) 0.043(2) 0.0003(15) -0.0031(15) -0.0021(14)
C27 0.047(2) 0.033(2) 0.061(3) -0.0105(18) 0.0062(18) -0.0054(17)
C28 0.0404(19) 0.038(2) 0.050(2) -0.0112(17) 0.0058(16) -0.0024(15)
C26 0.041(2) 0.040(2) 0.054(2) -0.0065(18) 0.0075(17) -0.0064(16)
C29 0.0379(19) 0.047(2) 0.050(2) -0.0069(18) 0.0059(16) -0.0076(16)
N4 0.0393(16) 0.0330(17) 0.0517(19) -0.0023(14) -0.0006(14) -0.0045(13)
C1S 0.060(4) 0.083(5) 0.066(4) 0.000 -0.014(3) 0.000
Cl6S 0.1005(16) 0.0789(14) 0.0718(12) 0.000 0.0188(11) 0.000
Cl2S 0.1269(14) 0.0753(10) 0.0753(10) -0.0169(7) -0.0020(9) 0.0153(9)

loop_
_atom_type_symbol
_atom_type_description
_atom_type_scat_dispersion_real
_atom_type_scat_dispersion_imag
_atom_type_scat_source
C C 0.0181 0.0091 'International Tables Vol C Tables 4.2.6.8 and 6.1.1.4'
H H 0.0000 0.0000 'International Tables Vol C Tables 4.2.6.8 and 6.1.1.4'
N N 0.0311 0.0180 'International Tables Vol C Tables 4.2.6.8 and 6.1.1.4'
O O 0.0492 0.0322 'International Tables Vol C Tables 4.2.6.8 and 6.1.1.4'
Cl Cl 0.3639 0.7018 'International Tables Vol C Tables 4.2.6.8 and 6.1.1.4'
Mn Mn -0.5299 2.8052 'International Tables Vol C Tables 4.2.6.8 and 6.1.1.4'

loop_
_geom_angle_atom_site_label_1
_geom_angle_atom_site_label_2
_geom_angle_atom_site_label_3
_geom_angle
_geom_angle_site_symmetry_1
_geom_angle_site_symmetry_3
O4S N2S O11S 120.4(11) . .
O4S N2S C4S 138.6(15) . .
O11S N2S C4S 101.0(15) . .
O4S N2S C1A 101.5(13) . .
O11S N2S C1A 138.1(14) . .
C4S N2S C1A 37.1(14) . .
C3S C2S C1A 31.9(13) . .
C3S C2S C5A 84(3) . .
C1A C2S C5A 115(3) . .
C1A C3S C2A 92(3) . .
C1A C3S C2S 79(3) . .
C2A C3S C2S 171(3) . .
C1A C3S C4S 41(2) . .
C2A C3S C4S 50(2) . .
C2S C3S C4S 120(3) . .
C1A C3S C8S 156(5) . .
C2A C3S C8S 64(3) . .
C2S C3S C8S 125(3) . .
C4S C3S C8S 114(3) . .
C1A C3S C3A 144(4) . .
C2A C3S C3A 52.6(18) . .
C2S C3S C3A 136(3) . .
C4S C3S C3A 103(3) . .
C8S C3S C3A 11.3(18) . .
C1A C3S C5A 129(4) . .
C2A C3S C5A 139(3) . .
C2S C3S C5A 50(2) . .
C4S C3S C5A 171(3) . .
C8S C3S C5A 75(2) . .
C3A C3S C5A 86.4(17) . .
C1A C3S C4A 172(4) . .
C2A C3S C4A 96(2) . .
C2S C3S C4A 93(2) . .
C4S C3S C4A 146(3) . .
C8S C3S C4A 32.1(17) . .
C3A C3S C4A 43.4(10) . .
C5A C3S C4A 42.9(9) . .
C6S C5S C4S 117(3) . .
C6S C5S C2A 72(2) . .
C4S C5S C2A 45.6(19) . .
C1A C4S C2A 85(3) . .
C1A C4S C3S 31.5(18) . .
C2A C4S C3S 54(2) . .
C1A C4S C5S 155(4) . .
C2A C4S C5S 70(3) . .
C3S C4S C5S 124(3) . .
C1A C4S N2S 81(2) . .
C2A C4S N2S 166(3) . .
C3S C4S N2S 112(2) . .
C5S C4S N2S 124(3) . .
C4A C8S C7S 128(4) . .
C4A C8S C2A 154(3) . .
C7S C8S C2A 78(3) . .
C4A C8S C3S 104(3) . .
C7S C8S C3S 128(3) . .
C2A C8S C3S 49(2) . .
C4A C8S C5A 42(2) . .
C7S C8S C5A 170(3) . .
C2A C8S C5A 112(2) . .
C3S C8S C5A 63(2) . .
C3A C7S C8S 3(3) . .
C3A C7S C6S 117(4) . .
C8S C7S C6S 114(3) . .
C3A C7S C2A 54(3) . .
C8S C7S C2A 51(2) . .
C6S C7S C2A 62(2) . .
C5S C6S C7S 124(3) . .
C5S C6S C2A 57(2) . .
C7S C6S C2A 67(2) . .
C5S C6S C3A 101(3) . .
C7S C6S C3A 23.1(17) . .
C2A C6S C3A 43.7(11) . .
C4S C2A C3S 76(2) . .
C4S C2A C8S 143(3) . .
C3S C2A C8S 67(2) . .
C4S C2A C3A 162(3) . .
C3S C2A C3A 86(3) . .
C8S C2A C3A 19.7(17) . .
C4S C2A C1A 43.0(18) . .
C3S C2A C1A 32.8(15) . .
C8S C2A C1A 100(2) . .
C3A C2A C1A 119(3) . .
C4S C2A C5S 65(2) . .
C3S C2A C5S 140(3) . .
C8S C2A C5S 153(2) . .
C3A C2A C5S 133(3) . .
C1A C2A C5S 108(2) . .
C4S C2A C6S 116(3) . .
C3S C2A C6S 168(3) . .
C8S C2A C6S 101(2) . .
C3A C2A C6S 82(2) . .
C1A C2A C6S 159(3) . .
C5S C2A C6S 51.6(13) . .
C4S C2A C7S 167(3) . .
C3S C2A C7S 117(3) . .
C8S C2A C7S 50.5(14) . .
C3A C2A C7S 30.8(16) . .
C1A C2A C7S 150(3) . .
C5S C2A C7S 103(2) . .
C6S C2A C7S 50.9(15) . .
C8S C4A C3A 17(2) . .
C8S C4A C5A 107(4) . .
C3A C4A C5A 124(3) . .
C8S C4A C3S 43.4(19) . .
C3A C4A C3S 60(2) . .
C5A C4A C3S 64(2) . .
C3S C1A C4S 107(3) . .
C3S C1A C2A 55(3) . .
C4S C1A C2A 52(2) . .
C3S C1A C2S 69(3) . .
C4S C1A C2S 176(3) . .
C2A C1A C2S 124(2) . .
C3S C1A N2S 169(4) . .
C4S C1A N2S 62(2) . .
C2A C1A N2S 114(2) . .
C2S C1A N2S 122(2) . .
C4A C5A C2S 120(3) . .
C4A C5A C3S 73(2) . .
C2S C5A C3S 46.3(18) . .
C4A C5A C8S 31.0(19) . .
C2S C5A C8S 89(2) . .
C3S C5A C8S 42.3(9) . .
C7S C3A C4A 148(5) . .
C7S C3A C2A 95(4) . .
C4A C3A C2A 117(3) . .
C7S C3A C3S 136(4) . .
C4A C3A C3S 76(2) . .
C2A C3A C3S 41.1(18) . .
C7S C3A C6S 40(3) . .
C4A C3A C6S 172(3) . .
C2A C3A C6S 54.6(16) . .
C3S C3A C6S 95.7(17) . .
N1 Mn1 N1 99.95(17) . 7_575
N1 Mn1 N4 82.68(12) . 5_565
N1 Mn1 N4 176.47(11) 7_575 5_565
N1 Mn1 N4 176.47(11) . 3
N1 Mn1 N4 82.68(12) 7_575 3
N4 Mn1 N4 94.59(16) 5_565 3
N1 Mn1 Cl3 89.32(9) . .
N1 Mn1 Cl3 89.32(9) 7_575 .
N4 Mn1 Cl3 93.08(9) 5_565 .
N4 Mn1 Cl3 93.08(9) 3 .
N1 Mn1 Cl2 89.69(9) . .
N1 Mn1 Cl2 89.69(9) 7_575 .
N4 Mn1 Cl2 87.97(9) 5_565 .
N4 Mn1 Cl2 87.97(9) 3 .
Cl3 Mn1 Cl2 178.46(6) . .
C1 N1 C5 116.3(3) . .
C1 N1 Mn1 123.6(3) . .
C5 N1 Mn1 119.3(2) . .
C2 C3 C4 117.3(3) . .
C2 C3 C6 121.2(3) . .
C4 C3 C6 121.6(3) . .
C5 C4 C3 119.4(4) . .
N1 C5 C4 123.9(4) . .
C1 C2 C3 119.3(3) . .
N1 C1 C2 123.8(4) . .
N3 C6 C3 110.5(3) . .
N3 C6 C9 111.8(3) . .
C3 C6 C9 110.9(3) . .
N3 C7 C25 111.4(3) . .
N3 C7 C8 112.8(3) . .
C25 C7 C8 109.8(3) . .
C12 C8 C11 109.1(3) . .
C12 C8 C16 104.6(3) . .
C11 C8 C16 108.4(3) . .
C12 C8 C7 108.2(3) . .
C11 C8 C7 110.0(3) . .
C16 C8 C7 116.2(3) . .
C12 C9 C13 107.3(3) . .
C12 C9 C17 105.1(3) . .
C13 C9 C17 108.3(3) . .
C12 C9 C6 108.0(3) . .
C13 C9 C6 111.4(3) . .
C17 C9 C6 116.2(3) . .
C11 O3 C10 116.5(4) . .
C13 O4 C14 116.4(4) . .
O5 C13 O4 124.6(4) . .
O5 C13 C9 124.1(4) . .
O4 C13 C9 111.2(3) . .
O1 C12 C8 125.1(4) . .
O1 C12 C9 124.4(3) . .
C8 C12 C9 110.2(3) . .
O2 C11 O3 125.0(4) . .
O2 C11 C8 124.0(4) . .
O3 C11 C8 111.0(3) . .
C16 N2 C17 110.6(3) . .
C16 N2 C18 108.9(3) . .
C17 N2 C18 110.8(3) . .
C15 N3 C7 108.7(3) . .
C15 N3 C6 109.0(3) . .
C7 N3 C6 111.5(3) . .
N2 C16 C8 112.3(3) . .
N2 C17 C9 112.2(3) . .
N2 C18 C19 111.7(4) . .
C20 C19 C24 119.4(8) . .
C20 C19 C18 121.7(8) . .
C24 C19 C18 118.9(6) . .
C22 C21 C20 114.6(10) . .
C23 C24 C19 124.5(10) . .
C19 C20 C21 118.7(11) . .
C23 C22 C21 128.2(12) . .
C22 C23 C24 114.5(12) . .
C26 C25 C28 117.5(3) . .
C26 C25 C7 119.6(3) . .
C28 C25 C7 122.9(3) . .
N4 C27 C26 123.7(4) . .
C25 C28 C29 119.3(4) . .
C25 C26 C27 119.5(4) . .
N4 C29 C28 123.5(4) . .
C27 N4 C29 116.5(3) . .
C27 N4 Mn1 122.1(3) . 5_565
C29 N4 Mn1 120.5(2) . 5_565
Cl6S C1S Cl2S 110.5(3) . 7_575
Cl6S C1S Cl2S 110.5(3) . .
Cl2S C1S Cl2S 108.7(5) 7_575 .

loop_
_geom_bond_atom_site_label_1
_geom_bond_atom_site_label_2
_geom_bond_distance
_geom_bond_site_symmetry_2
O4S N2S 1.175(8) .
N2S O11S 1.190(8) .
N2S C4S 1.41(3) .
N2S C1A 1.580(10) .
C2S C3S 1.35(4) .
C2S C1A 1.421(10) .
C2S C5A 1.43(4) .
C3S C1A 0.77(3) .
C3S C2A 1.16(4) .
C3S C4S 1.399(10) .
C3S C8S 1.404(5) .
C3S C3A 1.77(5) .
C3S C5A 1.85(5) .
C3S C4A 1.98(5) .
C5S C6S 1.369(10) .
C5S C4S 1.407(10) .
C5S C2A 1.46(4) .
C4S C1A 0.97(3) .
C4S C2A 1.11(4) .
C8S C4A 1.09(4) .
C8S C7S 1.355(10) .
C8S C2A 1.37(5) .
C8S C5A 2.02(5) .
C7S C3A 0.88(4) .
C7S C6S 1.45(4) .
C7S C2A 1.72(5) .
C6S C2A 1.66(4) .
C6S C3A 2.01(5) .
C2A C3A 1.405(10) .
C2A C1A 1.411(10) .
C4A C3A 1.400(10) .
C4A C5A 1.408(10) .
Mn1 N1 2.346(3) .
Mn1 N1 2.346(3) 7_575
Mn1 N4 2.378(3) 5_565
Mn1 N4 2.378(3) 3
Mn1 Cl3 2.4325(16) .
Mn1 Cl2 2.4749(16) .
N1 C1 1.332(5) .
N1 C5 1.344(5) .
C3 C2 1.385(5) .
C3 C4 1.389(5) .
C3 C6 1.522(5) .
C4 C5 1.370(6) .
C2 C1 1.384(6) .
C6 N3 1.481(4) .
C6 C9 1.568(5) .
C7 N3 1.476(5) .
C7 C25 1.519(5) .
C7 C8 1.562(5) .
C8 C12 1.515(5) .
C8 C11 1.530(5) .
C8 C16 1.542(5) .
C9 C12 1.522(5) .
C9 C13 1.533(5) .
C9 C17 1.549(5) .
O1 C12 1.203(5) .
O3 C11 1.320(5) .
O3 C10 1.450(6) .
O2 C11 1.191(5) .
O4 C13 1.323(5) .
O4 C14 1.442(5) .
O5 C13 1.184(5) .
N2 C16 1.461(5) .
N2 C17 1.462(5) .
N2 C18 1.475(5) .
N3 C15 1.467(5) .
C18 C19 1.514(7) .
C19 C20 1.363(10) .
C19 C24 1.429(11) .
C21 C22 1.39(2) .
C21 C20 1.495(16) .
C24 C23 1.359(10) .
C22 C23 1.354(17) .
C25 C26 1.380(6) .
C25 C28 1.384(5) .
C27 N4 1.336(5) .
C27 C26 1.381(6) .
C28 C29 1.386(6) .
C29 N4 1.338(5) .
C1S Cl6S 1.749(9) .
C1S Cl2S 1.754(5) 7_575
C1S Cl2S 1.754(5) .
